data_7202888
loop_
_publ_author_name
'Nelyubina, Yulia V.'
'Antipin, Mikhail Yu.'
'Lyssenko, Konstantin A.'

_publ_section_title
;
 Energy aspect of the chemical bonding peculiarities in the crystal of
 sodium iodide dihydrate
;
_journal_issue 8
_journal_name_full CrystEngComm
_journal_page_first 632
_journal_paper_doi 10.1039/b704326k
_journal_volume 9
_journal_year 2007
_chemical_formula_moiety '2(H2 O), I, Na'
_chemical_formula_sum 'H4 I Na O2'
_chemical_formula_weight 185.92
_chemical_name_systematic
;
?
;
_space_group_IT_number 2
_symmetry_cell_setting triclinic
_symmetry_space_group_name_Hall '-P 1'
_symmetry_space_group_name_H-M 'P -1'
_atom_sites_solution_hydrogens difmap
_atom_sites_solution_primary direct
_atom_sites_solution_secondary difmap
_audit_creation_method SHELXL-97
_cell_angle_alpha 109.500(17)
_cell_angle_beta 98.390(17)
_cell_angle_gamma 114.690(17)
_cell_formula_units_Z 2
_cell_length_a 5.95660(13)
_cell_length_b 7.09890(15)
_cell_length_c 7.11640(15)
_cell_measurement_reflns_used 516
_cell_measurement_temperature 100(2)
_cell_measurement_theta_max 30
_cell_measurement_theta_min 3
_cell_volume 243.00(7)
_computing_cell_refinement 'APEX2 (Bruker, 2005)'
_computing_data_collection 'APEX2 (Bruker, 2005)'
_computing_data_reduction 'APEX2 (Bruker, 2005)'
_computing_molecular_graphics 'SHELXTL ver. 5.1 (Sheldrick, 1998b)'
_computing_publication_material 'SHELXTL ver. 5.1 (Sheldrick, 1998b)'
_computing_structure_refinement 'SHELXTL ver. 5.1 (Sheldrick, 1998b)'
_computing_structure_solution 'SHELXTL ver. 5.1 (Sheldrick, 1998b)'
_diffrn_ambient_temperature 100(2)
_diffrn_measured_fraction_theta_full 0.978
_diffrn_measured_fraction_theta_max 0.978
_diffrn_measurement_device_type 'Bruker SMART APEX2 CCD area detector'
_diffrn_measurement_method 'phi and omega scans'
_diffrn_radiation_monochromator graphite
_diffrn_radiation_source 'fine-focus sealed tube'
_diffrn_radiation_type MoK\a
_diffrn_radiation_wavelength 0.71073
_diffrn_reflns_av_R_equivalents 0.0250
_diffrn_reflns_av_sigmaI/netI 0.0157
_diffrn_reflns_limit_h_max 13
_diffrn_reflns_limit_h_min -12
_diffrn_reflns_limit_k_max 16
_diffrn_reflns_limit_k_min -16
_diffrn_reflns_limit_l_max 16
_diffrn_reflns_limit_l_min -16
_diffrn_reflns_number 28935
_diffrn_reflns_theta_full 54.99
_diffrn_reflns_theta_max 54.99
_diffrn_reflns_theta_min 3.22
_exptl_absorpt_coefficient_mu 6.513
_exptl_absorpt_correction_type multi-scan
_exptl_absorpt_process_details 'APEX2 (Bruker, 2005)'
_exptl_crystal_colour black
_exptl_crystal_density_diffrn 2.541
_exptl_crystal_density_method 'not measured'
_exptl_crystal_description prism
_exptl_crystal_F_000 168
_exptl_crystal_size_max 0.25
_exptl_crystal_size_mid 0.2
_exptl_crystal_size_min 0.2
_refine_diff_density_max 2.213
_refine_diff_density_min -1.746
_refine_diff_density_rms 0.141
_refine_ls_extinction_coef 0.221(3)
_refine_ls_extinction_expression Fc^*^=kFc[1+0.001xFc^2^\l^3^/sin(2\q)]^-1/4^
_refine_ls_extinction_method SHELXL
_refine_ls_goodness_of_fit_ref 0.993
_refine_ls_hydrogen_treatment mixed
_refine_ls_matrix_type full
_refine_ls_number_parameters 54
_refine_ls_number_reflns 6095
_refine_ls_number_restraints 0
_refine_ls_restrained_S_all 0.993
_refine_ls_R_factor_all 0.0173
_refine_ls_R_factor_gt 0.0166
_refine_ls_shift/su_max 0.002
_refine_ls_shift/su_mean 0.001
_refine_ls_structure_factor_coef Fsqd
_refine_ls_weighting_details 'calc w=1/[\s^2^(Fo^2^)+(0.0258P)^2^+0.0823P] where P=(Fo^2^+2Fc^2^)/3'
_refine_ls_weighting_scheme calc
_refine_ls_wR_factor_gt 0.0425
_refine_ls_wR_factor_ref 0.0430
_reflns_number_gt 5924
_reflns_number_total 6095
_reflns_threshold_expression I>2/s(I)
_cod_data_source_file b704326k.txt
_cod_data_source_block 2
_cod_depositor_comments
;
The following automatic conversions were performed:
'_symmetry_cell_setting' value 'Triclinic' changed to 'triclinic'
according to '/home/saulius/struct/CIF-dictionaries/cif_core.dic'
dictionary named 'cif_core.dic' version 2.4.1 from 2010-06-29.

Automatic conversion script
Id: cif_fix_enum 1527 2010-12-29 10:47:43Z saulius 
;
_cod_database_code 7202888

loop_
_symmetry_equiv_pos_as_xyz
'x, y, z'
'-x, -y, -z'

loop_
_atom_site_label
_atom_site_type_symbol
_atom_site_fract_x
_atom_site_fract_y
_atom_site_fract_z
_atom_site_U_iso_or_equiv
_atom_site_adp_type
_atom_site_occupancy
_atom_site_symmetry_multiplicity
_atom_site_calc_flag
_atom_site_refinement_flags
_atom_site_disorder_assembly
_atom_site_disorder_group
I1 I 0.134881(8) 0.876996(7) 0.223136(6) 0.01206(1) Uani 1 1 d . . .
Na1 Na 0.81825(8) 0.64198(7) 0.48136(6) 0.01393(5) Uani 1 1 d . . .
O1W O 0.38251(13) 0.51221(12) 0.28790(10) 0.01573(8) Uani 1 1 d . . .
O2W O 0.21524(12) 0.72040(11) 0.71123(10) 0.01537(7) Uani 1 1 d . . .
H2WB H 0.357(6) 0.829(5) 0.730(5) 0.032(7) Uiso 1 1 d . . .
H2WA H 0.211(9) 0.740(8) 0.827(7) 0.061(11) Uiso 1 1 d . . .
H1WB H 0.289(7) 0.396(6) 0.171(6) 0.046(9) Uiso 1 1 d . . .
H1WA H 0.351(5) 0.619(4) 0.284(4) 0.032(9) Uiso 1 1 d . . .

loop_
_atom_site_aniso_label
_atom_site_aniso_U_11
_atom_site_aniso_U_22
_atom_site_aniso_U_33
_atom_site_aniso_U_23
_atom_site_aniso_U_13
_atom_site_aniso_U_12
I1 0.01361(2) 0.01137(2) 0.01104(2) 0.00509(1) 0.00492(1) 0.00573(1)
Na1 0.01285(12) 0.01463(12) 0.01553(12) 0.00748(10) 0.00538(9) 0.00703(10)
O1W 0.01462(18) 0.01683(19) 0.01555(18) 0.00753(16) 0.00344(14) 0.00789(15)
O2W 0.01336(17) 0.01546(18) 0.01389(16) 0.00477(14) 0.00513(13) 0.00545(14)

loop_
_atom_type_symbol
_atom_type_description
_atom_type_scat_dispersion_real
_atom_type_scat_dispersion_imag
_atom_type_scat_source
O O 0.0106 0.0060 'International Tables Vol C Tables 4.2.6.8 and 6.1.1.4'
H H 0.0000 0.0000 'International Tables Vol C Tables 4.2.6.8 and 6.1.1.4'
Na Na 0.0362 0.0249 'International Tables Vol C Tables 4.2.6.8 and 6.1.1.4'
I I -0.4742 1.8119 'International Tables Vol C Tables 4.2.6.8 and 6.1.1.4'

loop_
_geom_angle_atom_site_label_1
_geom_angle_atom_site_label_2
_geom_angle_atom_site_label_3
_geom_angle
_geom_angle_site_symmetry_1
_geom_angle_site_symmetry_3
_geom_angle_publ_flag
Na1 I1 Na1 89.411(10) 1_455 2_676 ?
O1W Na1 O2W 92.58(3) . 2_666 ?
O1W Na1 O2W 167.64(3) . 1_655 ?
O2W Na1 O2W 83.75(3) 2_666 1_655 ?
O1W Na1 O1W 84.18(3) . 2_666 ?
O2W Na1 O1W 88.57(3) 2_666 2_666 ?
O2W Na1 O1W 83.94(2) 1_655 2_666 ?
O1W Na1 I1 101.35(2) . 1_655 ?
O2W Na1 I1 93.591(19) 2_666 1_655 ?
O2W Na1 I1 90.672(19) 1_655 1_655 ?
O1W Na1 I1 173.95(2) 2_666 1_655 ?
O1W Na1 I1 89.16(2) . 2_676 ?
O2W Na1 I1 175.07(2) 2_666 2_676 ?
O2W Na1 I1 93.59(2) 1_655 2_676 ?
O1W Na1 I1 87.02(2) 2_666 2_676 ?
I1 Na1 I1 90.589(10) 1_655 2_676 ?
O1W Na1 Na1 133.48(3) . 2_766 ?
O2W Na1 Na1 42.029(18) 2_666 2_766 ?
O2W Na1 Na1 41.721(18) 1_655 2_766 ?
O1W Na1 Na1 84.96(2) 2_666 2_766 ?
I1 Na1 Na1 92.856(15) 1_655 2_766 ?
I1 Na1 Na1 135.170(19) 2_676 2_766 ?
O1W Na1 Na1 43.003(19) . 2_666 ?
O2W Na1 Na1 90.73(2) 2_666 2_666 ?
O2W Na1 Na1 125.03(2) 1_655 2_666 ?
O1W Na1 Na1 41.174(17) 2_666 2_666 ?
I1 Na1 Na1 144.294(19) 1_655 2_666 ?
I1 Na1 Na1 87.396(14) 2_676 2_666 ?
Na1 Na1 Na1 113.27(2) 2_766 2_666 ?
Na1 O1W Na1 95.82(3) . 2_666 ?
Na1 O1W H1WB 126(3) . . ?
Na1 O1W H1WB 99(2) 2_666 . ?
Na1 O1W H1WA 115.2(17) . . ?
Na1 O1W H1WA 110.7(18) 2_666 . ?
H1WB O1W H1WA 107(3) . . ?
Na1 O2W Na1 96.25(3) 2_666 1_455 ?
Na1 O2W H2WB 111(2) 2_666 . ?
Na1 O2W H2WB 120(2) 1_455 . ?
Na1 O2W H2WA 112(3) 2_666 . ?
Na1 O2W H2WA 112(3) 1_455 . ?
H2WB O2W H2WA 105(4) . . ?

loop_
_geom_bond_atom_site_label_1
_geom_bond_atom_site_label_2
_geom_bond_distance
_geom_bond_site_symmetry_2
_geom_bond_publ_flag
I1 Na1 3.1854(4) 1_455 ?
I1 Na1 3.2247(4) 2_676 ?
Na1 O1W 2.3652(8) . ?
Na1 O2W 2.3819(8) 2_666 ?
Na1 O2W 2.3962(8) 1_655 ?
Na1 O1W 2.4503(8) 2_666 ?
Na1 I1 3.1854(4) 1_655 ?
Na1 I1 3.2247(4) 2_676 ?
Na1 Na1 3.5578(8) 2_766 ?
Na1 Na1 3.5741(8) 2_666 ?
O1W Na1 2.4503(8) 2_666 ?
O1W H1WB 0.84(4) . ?
O1W H1WA 0.87(2) . ?
O2W Na1 2.3819(8) 2_666 ?
O2W Na1 2.3962(8) 1_455 ?
O2W H2WB 0.83(3) . ?
O2W H2WA 0.80(4) . ?

loop_
_geom_hbond_atom_site_label_D
_geom_hbond_atom_site_label_H
_geom_hbond_atom_site_label_A
_geom_hbond_site_symmetry_A
_geom_hbond_distance_DH
_geom_hbond_distance_HA
_geom_hbond_distance_DA
_geom_hbond_angle_DHA
_geom_hbond_publ_flag
O2W H2WB I1 2_676 0.82(4) 2.76(4) 3.5651(8) 168(3) ?
O2W H2WA I1 1_556 0.79(5) 2.83(5) 3.6036(7) 165(5) ?
O1W H1WB I1 2_565 0.84(4) 2.87(4) 3.6421(7) 154(4) ?
O1W H1WA I1 1_555 0.86(3) 2.75(3) 3.5894(8) 167(3) ?

loop_
_geom_torsion_atom_site_label_1
_geom_torsion_atom_site_label_2
_geom_torsion_atom_site_label_3
_geom_torsion_atom_site_label_4
_geom_torsion
_geom_torsion_site_symmetry_1
_geom_torsion_site_symmetry_2
_geom_torsion_site_symmetry_3
_geom_torsion_site_symmetry_4
_geom_torsion_publ_flag
O2W Na1 O1W Na1 88.30(3) 2_666 . . 2_666 ?
O2W Na1 O1W Na1 15.95(14) 1_655 . . 2_666 ?
I1 Na1 O1W Na1 -177.52(2) 1_655 . . 2_666 ?
I1 Na1 O1W Na1 -87.09(2) 2_676 . . 2_666 ?
Na1 Na1 O1W Na1 77.39(4) 2_766 . . 2_666 ?
